data_4002190
loop_
_publ_author_name
'Rai, Binod K.'
'Oswald, Iain W. H.'
'Wang, Jiakui K.'
'McCandless, Gregory T.'
'Chan, Julia Y.'
'Morosan, E.'

_publ_section_title
;
 Superconductivity in Single Crystals of Lu3T4Ge13--x(T= Co, Rh, Os) and
 Y3T4Ge13--x(T= Ir, Rh, Os)
;
_journal_issue 7
_journal_name_full 'Chemistry of Materials'
_journal_page_first 2488
_journal_paper_doi 10.1021/cm504658h
_journal_volume 27
_journal_year 2015
_chemical_formula_sum 'Ge13 Ir4 Y3'
_chemical_formula_weight 1979.20
_space_group_crystal_system cubic
_space_group_IT_number 223
_space_group_name_Hall '-P 4n 2 3'
_space_group_name_H-M_alt 'P m -3 n'
_symmetry_space_group_name_Hall '-P 4n 2 3'
_symmetry_space_group_name_H-M 'P m -3 n'
_audit_creation_method SHELXL-2014
_audit_update_record
;
2014-10-31 # Formatted by publCIF

;
_cell_angle_alpha 90
_cell_angle_beta 90
_cell_angle_gamma 90
_cell_formula_units_Z 2
_cell_length_a 8.954(2)
_cell_length_b 8.954(2)
_cell_length_c 8.954(2)
_cell_measurement_reflns_used 2293
_cell_measurement_temperature 299(2)
_cell_measurement_theta_max 30.13
_cell_measurement_theta_min 3.22
_cell_volume 717.9(3)
_computing_cell_refinement 'Bruker SAINT'
_computing_data_collection 'Bruker APEX2'
_computing_data_reduction 'Bruker SAINT'
_computing_molecular_graphics CrystalMaker
_computing_publication_material 'publCIF (Westrip, 2010)'
_computing_structure_refinement 'SHELXL-2014 (Sheldrick, 2014)'
_computing_structure_solution 'SHELXS Direct Methods (Sheldrick, 2013)'
_diffrn_ambient_temperature 299(2)
_diffrn_measured_fraction_theta_full 1.000
_diffrn_measured_fraction_theta_max 1.000
_diffrn_measurement_device_type 'Bruker Kappa D8 Quest CMOS'
_diffrn_measurement_method '\f scan'
_diffrn_radiation_monochromator 'HELIOS optics'
_diffrn_radiation_type MoK\a
_diffrn_radiation_wavelength 0.71073
_diffrn_reflns_av_R_equivalents 0.0663
_diffrn_reflns_av_unetI/netI 0.0285
_diffrn_reflns_Laue_measured_fraction_full 1.000
_diffrn_reflns_Laue_measured_fraction_max 1.000
_diffrn_reflns_limit_h_max 12
_diffrn_reflns_limit_h_min -12
_diffrn_reflns_limit_k_max 12
_diffrn_reflns_limit_k_min -10
_diffrn_reflns_limit_l_max 12
_diffrn_reflns_limit_l_min -12
_diffrn_reflns_number 5046
_diffrn_reflns_point_group_measured_fraction_full 1.000
_diffrn_reflns_point_group_measured_fraction_max 1.000
_diffrn_reflns_theta_full 25.242
_diffrn_reflns_theta_max 30.341
_diffrn_reflns_theta_min 3.218
_diffrn_source 'I\mS microfocus tube'
_exptl_absorpt_coefficient_mu 75.567
_exptl_absorpt_correction_T_max 0.7461
_exptl_absorpt_correction_T_min 0.1440
_exptl_absorpt_correction_type multi-scan
_exptl_absorpt_process_details SADABS(2014)
_exptl_crystal_colour Silver
_exptl_crystal_density_diffrn 9.156
_exptl_crystal_description Fragment
_exptl_crystal_F_000 1682
_exptl_crystal_size_max 0.18
_exptl_crystal_size_mid 0.10
_exptl_crystal_size_min 0.06
_refine_diff_density_max 1.868
_refine_diff_density_min -2.342
_refine_diff_density_rms 0.496
_refine_ls_extinction_method none
_refine_ls_goodness_of_fit_ref 1.245
_refine_ls_hydrogen_treatment undef
_refine_ls_matrix_type full
_refine_ls_number_constraints 0
_refine_ls_number_parameters 15
_refine_ls_number_reflns 220
_refine_ls_number_restraints 0
_refine_ls_restrained_S_all 1.245
_refine_ls_R_factor_all 0.0343
_refine_ls_R_factor_gt 0.0321
_refine_ls_shift/su_max 0.000
_refine_ls_shift/su_mean 0.000
_refine_ls_structure_factor_coef Fsqd
_refine_ls_weighting_details 'w=1/[\s^2^(Fo^2^)+(0.0347P)^2^+19.2421P] where P=(Fo^2^+2Fc^2^)/3'
_refine_ls_weighting_scheme calc
_refine_ls_wR_factor_gt 0.0861
_refine_ls_wR_factor_ref 0.0879
_reflns_Friedel_coverage 0.000
_reflns_number_gt 207
_reflns_number_total 220
_reflns_threshold_expression 'I > 2\s(I)'
_cod_data_source_file Y3Ir4Ge13_CIF.cif
_cod_data_source_block shelx
_cod_depositor_comments 'Adding full bibliography for 4002190--4002195.cif.'
_cod_original_cell_volume 717.9(5)
_cod_database_code 4002190
_publcif_datablock.id {5cd56e1d-e424-4226-8096-e99a3fb56cb3}

_shelx_space_group_comment
;
The symmetry employed for this shelxl refinement is uniquely defined
by the following loop, which should always be used as a source of
symmetry information in preference to the above space-group names.
They are only intended as comments.
;
_shelxl_version_number 2014-3

loop_
_space_group_symop_operation_xyz
'x, y, z'
'-x, -y, z'
'-x, y, -z'
'x, -y, -z'
'z, x, y'
'z, -x, -y'
'-z, -x, y'
'-z, x, -y'
'y, z, x'
'-y, z, -x'
'y, -z, -x'
'-y, -z, x'
'y+1/2, x+1/2, -z+1/2'
'-y+1/2, -x+1/2, -z+1/2'
'y+1/2, -x+1/2, z+1/2'
'-y+1/2, x+1/2, z+1/2'
'x+1/2, z+1/2, -y+1/2'
'-x+1/2, z+1/2, y+1/2'
'-x+1/2, -z+1/2, -y+1/2'
'x+1/2, -z+1/2, y+1/2'
'z+1/2, y+1/2, -x+1/2'
'z+1/2, -y+1/2, x+1/2'
'-z+1/2, y+1/2, x+1/2'
'-z+1/2, -y+1/2, -x+1/2'
'-x, -y, -z'
'x, y, -z'
'x, -y, z'
'-x, y, z'
'-z, -x, -y'
'-z, x, y'
'z, x, -y'
'z, -x, y'
'-y, -z, -x'
'y, -z, x'
'-y, z, x'
'y, z, -x'
'-y-1/2, -x-1/2, z-1/2'
'y-1/2, x-1/2, z-1/2'
'-y-1/2, x-1/2, -z-1/2'
'y-1/2, -x-1/2, -z-1/2'
'-x-1/2, -z-1/2, y-1/2'
'x-1/2, -z-1/2, -y-1/2'
'x-1/2, z-1/2, y-1/2'
'-x-1/2, z-1/2, -y-1/2'
'-z-1/2, -y-1/2, x-1/2'
'-z-1/2, y-1/2, -x-1/2'
'z-1/2, -y-1/2, -x-1/2'
'z-1/2, y-1/2, x-1/2'

loop_
_atom_site_label
_atom_site_type_symbol
_atom_site_fract_x
_atom_site_fract_y
_atom_site_fract_z
_atom_site_U_iso_or_equiv
_atom_site_adp_type
_atom_site_occupancy
_atom_site_site_symmetry_order
_atom_site_calc_flag
_atom_site_refinement_flags_posn
_atom_site_refinement_flags_adp
_atom_site_refinement_flags_occupancy
Y1 Y 0.2500 0.5000 0.0000 0.0040(4) Uani 1 8 d S T P
Ir1 Ir 0.2500 0.2500 0.2500 0.0009(3) Uani 1 6 d S T P
Ge1 Ge 0.0000 0.0000 0.0000 0.0117(9) Uani 1 24 d S T P
Ge2A Ge 0.0000 0.2692(5) 0.1320(4) 0.0096(5) Uani 0.427(4) 2 d S T P
Ge2B Ge 0.0000 0.3328(4) 0.1553(3) 0.0096(5) Uani 0.573(4) 2 d S T P

loop_
_atom_site_aniso_label
_atom_site_aniso_U_11
_atom_site_aniso_U_22
_atom_site_aniso_U_33
_atom_site_aniso_U_23
_atom_site_aniso_U_13
_atom_site_aniso_U_12
Y1 0.0063(9) 0.0028(6) 0.0028(6) 0.000 0.000 0.000
Ir1 0.0009(3) 0.0009(3) 0.0009(3) -0.00014(11) -0.00014(11) -0.00014(11)
Ge1 0.0117(9) 0.0117(9) 0.0117(9) 0.000 0.000 0.000
Ge2A 0.0013(6) 0.0212(14) 0.0062(9) 0.0066(10) 0.000 0.000
Ge2B 0.0013(6) 0.0212(14) 0.0062(9) 0.0066(10) 0.000 0.000

loop_
_atom_type_symbol
_atom_type_description
_atom_type_scat_dispersion_real
_atom_type_scat_dispersion_imag
_atom_type_scat_source
Ge Ge 0.1547 1.8001 'International Tables Vol C Tables 4.2.6.8 and 6.1.1.4'
Y Y -2.7962 3.5667 'International Tables Vol C Tables 4.2.6.8 and 6.1.1.4'
Ir Ir -1.4442 7.9887 'International Tables Vol C Tables 4.2.6.8 and 6.1.1.4'

loop_
_geom_angle_atom_site_label_1
_geom_angle_atom_site_label_2
_geom_angle_atom_site_label_3
_geom_angle
_geom_angle_site_symmetry_1
_geom_angle_site_symmetry_3
Ge2B Y1 Ge2B 123.05(5) . 17
Ge2B Y1 Ge2B 54.62(10) . 26
Ge2B Y1 Ge2B 177.14(12) 17 26
Ge2B Y1 Ge2B 95.28(8) . 42_666
Ge2B Y1 Ge2B 54.62(10) 17 42_666
Ge2B Y1 Ge2B 123.05(5) 26 42_666
Ge2B Y1 Ge2B 177.14(12) . 18_554
Ge2B Y1 Ge2B 59.22(11) 17 18_554
Ge2B Y1 Ge2B 123.05(5) 26 18_554
Ge2B Y1 Ge2B 84.79(8) 42_666 18_554
Ge2B Y1 Ge2B 84.79(8) . 25_565
Ge2B Y1 Ge2B 123.05(5) 17 25_565
Ge2B Y1 Ge2B 59.22(11) 26 25_565
Ge2B Y1 Ge2B 177.14(12) 42_666 25_565
Ge2B Y1 Ge2B 95.28(8) 18_554 25_565
Ge2B Y1 Ge2B 123.05(5) . 41_665
Ge2B Y1 Ge2B 84.79(8) 17 41_665
Ge2B Y1 Ge2B 95.28(8) 26 41_665
Ge2B Y1 Ge2B 59.22(11) 42_666 41_665
Ge2B Y1 Ge2B 54.62(10) 18_554 41_665
Ge2B Y1 Ge2B 123.05(5) 25_565 41_665
Ge2B Y1 Ge2B 59.22(11) . 2_565
Ge2B Y1 Ge2B 95.28(8) 17 2_565
Ge2B Y1 Ge2B 84.79(8) 26 2_565
Ge2B Y1 Ge2B 123.05(5) 42_666 2_565
Ge2B Y1 Ge2B 123.05(5) 18_554 2_565
Ge2B Y1 Ge2B 54.62(10) 25_565 2_565
Ge2B Y1 Ge2B 177.14(12) 41_665 2_565
Ge2B Y1 Ir1 88.57(6) . 26
Ge2B Y1 Ir1 132.36(4) 17 26
Ge2B Y1 Ir1 47.64(4) 26 26
Ge2B Y1 Ir1 91.43(6) 42_666 26
Ge2B Y1 Ir1 88.57(6) 18_554 26
Ge2B Y1 Ir1 91.43(6) 25_565 26
Ge2B Y1 Ir1 47.64(4) 41_665 26
Ge2B Y1 Ir1 132.36(4) 2_565 26
Ge2B Y1 Ir1 91.43(6) . 27_565
Ge2B Y1 Ir1 47.64(4) 17 27_565
Ge2B Y1 Ir1 132.36(4) 26 27_565
Ge2B Y1 Ir1 88.57(6) 42_666 27_565
Ge2B Y1 Ir1 91.43(6) 18_554 27_565
Ge2B Y1 Ir1 88.57(6) 25_565 27_565
Ge2B Y1 Ir1 132.36(4) 41_665 27_565
Ge2B Y1 Ir1 47.64(4) 2_565 27_565
Ir1 Y1 Ir1 180.0 26 27_565
Ge2B Y1 Ir1 47.64(4) . .
Ge2B Y1 Ir1 88.57(6) 17 .
Ge2B Y1 Ir1 88.57(6) 26 .
Ge2B Y1 Ir1 47.64(4) 42_666 .
Ge2B Y1 Ir1 132.36(4) 18_554 .
Ge2B Y1 Ir1 132.36(4) 25_565 .
Ge2B Y1 Ir1 91.43(6) 41_665 .
Ge2B Y1 Ir1 91.43(6) 2_565 .
Ir1 Y1 Ir1 90.0 26 .
Ir1 Y1 Ir1 90.0 27_565 .
Ge2B Y1 Ir1 132.36(4) . 4_565
Ge2B Y1 Ir1 91.43(6) 17 4_565
Ge2B Y1 Ir1 91.43(6) 26 4_565
Ge2B Y1 Ir1 132.36(4) 42_666 4_565
Ge2B Y1 Ir1 47.64(4) 18_554 4_565
Ge2B Y1 Ir1 47.64(4) 25_565 4_565
Ge2B Y1 Ir1 88.57(6) 41_665 4_565
Ge2B Y1 Ir1 88.57(6) 2_565 4_565
Ir1 Y1 Ir1 90.0 26 4_565
Ir1 Y1 Ir1 90.0 27_565 4_565
Ir1 Y1 Ir1 180.0 . 4_565
Ge2A Ir1 Ge2A 73.01(16) 45_666 14
Ge2A Ir1 Ge2A 139.00(17) 45_666 9
Ge2A Ir1 Ge2A 140.64(16) 14 9
Ge2A Ir1 Ge2A 93.2(2) 45_666 5
Ge2A Ir1 Ge2A 139.00(17) 14 5
Ge2A Ir1 Ge2A 73.01(16) 9 5
Ge2A Ir1 Ge2A 73.01(16) 45_666 42_666
Ge2A Ir1 Ge2A 73.01(16) 14 42_666
Ge2A Ir1 Ge2A 93.2(2) 9 42_666
Ge2A Ir1 Ge2A 140.64(16) 5 42_666
Ge2A Ir1 Ge2A 140.64(16) 45_666 .
Ge2A Ir1 Ge2A 93.2(2) 14 .
Ge2A Ir1 Ge2A 73.01(16) 9 .
Ge2A Ir1 Ge2A 73.01(16) 5 .
Ge2A Ir1 Ge2A 139.00(17) 42_666 .
Ge2A Ir1 Ge2B 13.95(8) 45_666 45_666
Ge2A Ir1 Ge2B 84.82(14) 14 45_666
Ge2A Ir1 Ge2B 131.03(9) 9 45_666
Ge2A Ir1 Ge2B 79.36(16) 5 45_666
Ge2A Ir1 Ge2B 83.26(14) 42_666 45_666
Ge2A Ir1 Ge2B 134.93(7) . 45_666
Ge2A Ir1 Ge2B 131.03(9) 45_666 9
Ge2A Ir1 Ge2B 134.93(7) 14 9
Ge2A Ir1 Ge2B 13.95(8) 9 9
Ge2A Ir1 Ge2B 83.26(14) 5 9
Ge2A Ir1 Ge2B 79.36(16) 42_666 9
Ge2A Ir1 Ge2B 84.82(14) . 9
Ge2B Ir1 Ge2B 126.72(11) 45_666 9
Ge2A Ir1 Ge2B 84.82(14) 45_666 42_666
Ge2A Ir1 Ge2B 83.26(14) 14 42_666
Ge2A Ir1 Ge2B 79.36(16) 9 42_666
Ge2A Ir1 Ge2B 134.93(7) 5 42_666
Ge2A Ir1 Ge2B 13.95(8) 42_666 42_666
Ge2A Ir1 Ge2B 131.03(9) . 42_666
Ge2B Ir1 Ge2B 93.55(10) 45_666 42_666
Ge2B Ir1 Ge2B 65.56(15) 9 42_666
Ge2A Ir1 Ge2B 83.26(14) 45_666 14
Ge2A Ir1 Ge2B 13.95(8) 14 14
Ge2A Ir1 Ge2B 134.93(7) 9 14
Ge2A Ir1 Ge2B 131.03(9) 5 14
Ge2A Ir1 Ge2B 84.82(14) 42_666 14
Ge2A Ir1 Ge2B 79.36(16) . 14
Ge2B Ir1 Ge2B 93.55(10) 45_666 14
Ge2B Ir1 Ge2B 133.79(11) 9 14
Ge2B Ir1 Ge2B 93.55(10) 42_666 14
Ge2A Ir1 Ge2B 79.36(16) 45_666 5
Ge2A Ir1 Ge2B 131.03(9) 14 5
Ge2A Ir1 Ge2B 84.82(14) 9 5
Ge2A Ir1 Ge2B 13.95(8) 5 5
Ge2A Ir1 Ge2B 134.93(7) 42_666 5
Ge2A Ir1 Ge2B 83.26(14) . 5
Ge2B Ir1 Ge2B 65.56(15) 45_666 5
Ge2B Ir1 Ge2B 93.55(10) 9 5
Ge2B Ir1 Ge2B 133.79(11) 42_666 5
Ge2B Ir1 Ge2B 126.72(11) 14 5
Ge2A Ir1 Ge2B 134.93(7) 45_666 .
Ge2A Ir1 Ge2B 79.36(16) 14 .
Ge2A Ir1 Ge2B 83.26(14) 9 .
Ge2A Ir1 Ge2B 84.82(14) 5 .
Ge2A Ir1 Ge2B 131.03(9) 42_666 .
Ge2A Ir1 Ge2B 13.95(8) . .
Ge2B Ir1 Ge2B 133.79(11) 45_666 .
Ge2B Ir1 Ge2B 93.55(10) 9 .
Ge2B Ir1 Ge2B 126.72(11) 42_666 .
Ge2B Ir1 Ge2B 65.56(15) 14 .
Ge2B Ir1 Ge2B 93.55(10) 5 .
Ge2A Ge1 Ge2A 180.00(8) 33 9
Ge2A Ge1 Ge2A 66.72(5) 33 25
Ge2A Ge1 Ge2A 113.28(5) 9 25
Ge2A Ge1 Ge2A 66.72(5) 33 29
Ge2A Ge1 Ge2A 113.28(5) 9 29
Ge2A Ge1 Ge2A 66.72(5) 25 29
Ge2A Ge1 Ge2A 113.28(5) 33 5
Ge2A Ge1 Ge2A 66.72(5) 9 5
Ge2A Ge1 Ge2A 113.28(5) 25 5
Ge2A Ge1 Ge2A 180.00(16) 29 5
Ge2A Ge1 Ge2A 127.77(16) 33 34
Ge2A Ge1 Ge2A 52.23(16) 9 34
Ge2A Ge1 Ge2A 66.72(5) 25 34
Ge2A Ge1 Ge2A 113.28(5) 29 34
Ge2A Ge1 Ge2A 66.72(5) 5 34
Ge2A Ge1 Ge2A 113.28(5) 33 26
Ge2A Ge1 Ge2A 66.72(5) 9 26
Ge2A Ge1 Ge2A 127.77(16) 25 26
Ge2A Ge1 Ge2A 66.72(5) 29 26
Ge2A Ge1 Ge2A 113.28(5) 5 26
Ge2A Ge1 Ge2A 113.28(5) 34 26
Ge2A Ge1 Ge2A 113.28(5) 33 6
Ge2A Ge1 Ge2A 66.72(5) 9 6
Ge2A Ge1 Ge2A 66.72(5) 25 6
Ge2A Ge1 Ge2A 52.23(16) 29 6
Ge2A Ge1 Ge2A 127.77(16) 5 6
Ge2A Ge1 Ge2A 66.72(5) 34 6
Ge2A Ge1 Ge2A 66.72(5) 26 6
Ge2A Ge1 Ge2A 66.72(5) 33 30
Ge2A Ge1 Ge2A 113.28(5) 9 30
Ge2A Ge1 Ge2A 113.28(5) 25 30
Ge2A Ge1 Ge2A 127.77(16) 29 30
Ge2A Ge1 Ge2A 52.23(16) 5 30
Ge2A Ge1 Ge2A 113.28(5) 34 30
Ge2A Ge1 Ge2A 113.28(5) 26 30
Ge2A Ge1 Ge2A 180.00(15) 6 30
Ge2A Ge1 Ge2A 66.72(5) 33 2
Ge2A Ge1 Ge2A 113.28(5) 9 2
Ge2A Ge1 Ge2A 52.23(16) 25 2
Ge2A Ge1 Ge2A 113.28(5) 29 2
Ge2A Ge1 Ge2A 66.72(5) 5 2
Ge2A Ge1 Ge2A 66.72(5) 34 2
Ge2A Ge1 Ge2A 180.00(8) 26 2
Ge2A Ge1 Ge2A 113.28(5) 6 2
Ge2A Ge1 Ge2A 66.72(5) 30 2
Ge2A Ge1 Ge2A 52.23(16) 33 10
Ge2A Ge1 Ge2A 127.77(16) 9 10
Ge2A Ge1 Ge2A 113.28(5) 25 10
Ge2A Ge1 Ge2A 66.72(5) 29 10
Ge2A Ge1 Ge2A 113.28(5) 5 10
Ge2A Ge1 Ge2A 180.00(8) 34 10
Ge2A Ge1 Ge2A 66.72(5) 26 10
Ge2A Ge1 Ge2A 113.28(5) 6 10
Ge2A Ge1 Ge2A 66.72(5) 30 10
Ge2A Ge1 Ge2A 113.28(5) 2 10
Ge2A Ge1 Ge2A 113.28(5) 33 .
Ge2A Ge1 Ge2A 66.72(5) 9 .
Ge2A Ge1 Ge2A 180.0 25 .
Ge2A Ge1 Ge2A 113.28(5) 29 .
Ge2A Ge1 Ge2A 66.72(5) 5 .
Ge2A Ge1 Ge2A 113.28(5) 34 .
Ge2A Ge1 Ge2A 52.23(16) 26 .
Ge2A Ge1 Ge2A 113.28(5) 6 .
Ge2A Ge1 Ge2A 66.72(5) 30 .
Ge2A Ge1 Ge2A 127.77(16) 2 .
Ge2A Ge1 Ge2A 66.72(5) 10 .
Ge2B Ge2A Ge2A 110.2(5) . 26
Ge2B Ge2A Ir1 85.3(2) . .
Ge2A Ge2A Ir1 115.21(8) 26 .
Ge2B Ge2A Ir1 85.3(2) . 28
Ge2A Ge2A Ir1 115.21(8) 26 28
Ir1 Ge2A Ir1 128.87(16) . 28
Ge2B Ge2A Ge2B 97.7(6) . 26
Ge2A Ge2A Ge2B 12.47(8) 26 26
Ir1 Ge2A Ge2B 115.52(8) . 26
Ir1 Ge2A Ge2B 115.52(8) 28 26
Ge2B Ge2A Ge1 174.0(6) . .
Ge2A Ge2A Ge1 63.89(8) 26 .
Ir1 Ge2A Ge1 97.19(11) . .
Ir1 Ge2A Ge1 97.19(11) 28 .
Ge2B Ge2A Ge1 76.36(9) 26 .
Ge2B Ge2A Y1 62.0(3) . .
Ge2A Ge2A Y1 68.80(7) 26 .
Ir1 Ge2A Y1 65.16(4) . .
Ir1 Ge2A Y1 144.67(16) 28 .
Ge2B Ge2A Y1 60.68(7) 26 .
Ge1 Ge2A Y1 114.12(10) . .
Ge2B Ge2A Y1 62.0(3) . 25_565
Ge2A Ge2A Y1 68.80(7) 26 25_565
Ir1 Ge2A Y1 144.67(16) . 25_565
Ir1 Ge2A Y1 65.16(4) 28 25_565
Ge2B Ge2A Y1 60.68(7) 26 25_565
Ge1 Ge2A Y1 114.12(10) . 25_565
Y1 Ge2A Y1 86.48(9) . 25_565
Ge2B Ge2A Y1 72.8(5) . 5
Ge2A Ge2A Y1 177.01(8) 26 5
Ir1 Ge2A Y1 64.60(8) . 5
Ir1 Ge2A Y1 64.60(8) 28 5
Ge2B Ge2A Y1 170.52(15) 26 5
Ge1 Ge2A Y1 113.13(13) . 5
Y1 Ge2A Y1 113.21(10) . 5
Y1 Ge2A Y1 113.21(10) 25_565 5
Ge2A Ge2B Ir1 80.7(2) . .
Ge2A Ge2B Ir1 80.7(2) . 28
Ir1 Ge2B Ir1 126.59(11) . 28
Ge2A Ge2B Ge2A 57.4(5) . 26
Ir1 Ge2B Ge2A 105.46(6) . 26
Ir1 Ge2B Ge2A 105.46(6) 28 26
Ge2A Ge2B Ge2B 137.2(3) . 14
Ir1 Ge2B Ge2B 57.22(7) . 14
Ir1 Ge2B Ge2B 116.41(12) 28 14
Ge2A Ge2B Ge2B 136.84(12) 26 14
Ge2A Ge2B Ge2B 137.2(3) . 13_455
Ir1 Ge2B Ge2B 116.41(12) . 13_455
Ir1 Ge2B Ge2B 57.22(7) 28 13_455
Ge2A Ge2B Ge2B 136.84(12) 26 13_455
Ge2B Ge2B Ge2B 67.00(10) 14 13_455
Ge2A Ge2B Ge2B 69.8(5) . 26
Ir1 Ge2B Ge2B 109.78(6) . 26
Ir1 Ge2B Ge2B 109.78(6) 28 26
Ge2A Ge2B Ge2B 12.47(8) 26 26
Ge2B Ge2B Ge2B 128.69(10) 14 26
Ge2B Ge2B Ge2B 128.69(10) 13_455 26
Ge2A Ge2B Y1 107.8(3) . .
Ir1 Ge2B Y1 68.997(18) . .
Ir1 Ge2B Y1 163.97(10) 28 .
Ge2A Ge2B Y1 70.05(8) 26 .
Ge2B Ge2B Y1 66.82(9) 14 .
Ge2B Ge2B Y1 114.94(7) 13_455 .
Ge2B Ge2B Y1 62.69(5) 26 .
Ge2A Ge2B Y1 107.8(3) . 25_565
Ir1 Ge2B Y1 163.97(10) . 25_565
Ir1 Ge2B Y1 68.997(18) 28 25_565
Ge2A Ge2B Y1 70.05(8) 26 25_565
Ge2B Ge2B Y1 114.94(7) 14 25_565
Ge2B Ge2B Y1 66.82(9) 13_455 25_565
Ge2B Ge2B Y1 62.69(5) 26 25_565
Y1 Ge2B Y1 95.21(8) . 25_565
Ge2A Ge2B Y1 96.7(5) . 5
Ir1 Ge2B Y1 66.54(5) . 5
Ir1 Ge2B Y1 66.54(5) 28 5
Ge2A Ge2B Y1 154.03(10) 26 5
Ge2B Ge2B Y1 61.39(9) 14 5
Ge2B Ge2B Y1 61.39(9) 13_455 5
Ge2B Ge2B Y1 166.50(6) 26 5
Y1 Ge2B Y1 124.16(6) . 5
Y1 Ge2B Y1 124.16(6) 25_565 5

loop_
_geom_bond_atom_site_label_1
_geom_bond_atom_site_label_2
_geom_bond_distance
_geom_bond_site_symmetry_2
Y1 Ge2B 3.031(2) .
Y1 Ge2B 3.031(2) 17
Y1 Ge2B 3.031(2) 26
Y1 Ge2B 3.031(2) 42_666
Y1 Ge2B 3.031(2) 18_554
Y1 Ge2B 3.031(2) 25_565
Y1 Ge2B 3.031(2) 41_665
Y1 Ge2B 3.031(2) 2_565
Y1 Ir1 3.1657(8) 26
Y1 Ir1 3.1657(8) 27_565
Y1 Ir1 3.1657(8) .
Y1 Ir1 3.1657(8) 4_565
Ir1 Ge2A 2.4814(17) 45_666
Ir1 Ge2A 2.4814(17) 14
Ir1 Ge2A 2.4814(17) 9
Ir1 Ge2A 2.4814(17) 5
Ir1 Ge2A 2.4814(17) 42_666
Ir1 Ge2A 2.4814(17) .
Ir1 Ge2B 2.5058(14) 45_666
Ir1 Ge2B 2.5058(14) 9
Ir1 Ge2B 2.5058(14) 42_666
Ir1 Ge2B 2.5058(14) 14
Ir1 Ge2B 2.5058(14) 5
Ir1 Ge2B 2.5058(14) .
Ge1 Ge2A 2.685(5) 33
Ge1 Ge2A 2.685(5) 9
Ge1 Ge2A 2.685(5) 25
Ge1 Ge2A 2.685(5) 29
Ge1 Ge2A 2.685(5) 5
Ge1 Ge2A 2.685(5) 34
Ge1 Ge2A 2.685(5) 26
Ge1 Ge2A 2.685(5) 6
Ge1 Ge2A 2.685(5) 30
Ge1 Ge2A 2.685(5) 2
Ge1 Ge2A 2.685(5) 10
Ge1 Ge2A 2.685(5) .
Ge2A Ge2B 0.606(3) .
Ge2A Ge2A 2.363(8) 26
Ge2A Ir1 2.4814(17) 28
Ge2A Ge2B 2.634(4) 26
Ge2A Y1 3.268(3) 25_565
Ge2A Y1 3.300(4) 5
Ge2B Ir1 2.5058(14) 28
Ge2B Ge2A 2.634(4) 26
Ge2B Ge2B 2.713(5) 14
Ge2B Ge2B 2.713(5) 13_455
Ge2B Ge2B 2.781(5) 26
Ge2B Y1 3.031(2) 25_565
Ge2B Y1 3.174(3) 5

loop_
_publcif_info_datablock.id
_publcif_info_datablock.publ_exptl
_publcif_info_datablock.publ_geom
_publcif_info_datablock.structure
{5cd56e1d-e424-4226-8096-e99a3fb56cb3} y y y
